data_9009467
loop_
_publ_author_name
'Hawthorne, F. C.'
'Groat, L. A.'

_publ_section_title
;
 The crystal structure and chemical composition of cumengeite
;
_journal_name_full 'Mineralogical Magazine'
_journal_page_first 157
_journal_page_last 162
_journal_paper_doi 10.1180/minmag.1986.050.355.21
_journal_volume 50
_journal_year 1986
_chemical_compound_source 'Boleo, Baja California, Mexico'
_chemical_formula_sum 'Cl42 Cu20 H40 O40 Pb21'
_chemical_name_mineral Cumengeite
_space_group_IT_number 139
_symmetry_space_group_name_Hall '-I 4 2'
_symmetry_space_group_name_H-M 'I 4/m m m'
_cell_angle_alpha 90
_cell_angle_beta 90
_cell_angle_gamma 90
_cell_formula_units_Z 2
_cell_length_a 15.065
_cell_length_b 15.065
_cell_length_c 24.436
_cell_volume 5545.853
_database_code_amcsd 0014482
_exptl_crystal_density_diffrn 4.666
_cod_original_cell_volume 5545.854
_cod_original_formula_sum 'Pb21 Cu20 Cl42 (O40 H40)'
_cod_database_code 9009467

loop_
_space_group_symop_operation_xyz
x,y,z
1/2+x,1/2+y,1/2+z
-y,-x,z
1/2-y,1/2-x,1/2+z
y,x,-z
1/2+y,1/2+x,1/2-z
y,-x,-z
1/2+y,1/2-x,1/2-z
-y,x,z
1/2-y,1/2+x,1/2+z
x,-y,z
1/2+x,1/2-y,1/2+z
-x,y,-z
1/2-x,1/2+y,1/2-z
x,y,-z
1/2+x,1/2+y,1/2-z
-x,-y,z
1/2-x,1/2-y,1/2+z
y,x,z
1/2+y,1/2+x,1/2+z
-y,-x,-z
1/2-y,1/2-x,1/2-z
-y,x,-z
1/2-y,1/2+x,1/2-z
y,-x,z
1/2+y,1/2-x,1/2+z
-x,y,z
1/2-x,1/2+y,1/2+z
x,-y,-z
1/2+x,1/2-y,1/2-z
-x,-y,-z
1/2-x,1/2-y,1/2-z

loop_
_atom_site_aniso_label
_atom_site_aniso_U_11
_atom_site_aniso_U_22
_atom_site_aniso_U_33
_atom_site_aniso_U_12
_atom_site_aniso_U_13
_atom_site_aniso_U_23
Pb1 0.03700 0.03700 0.04600 0.00000 0.00000 0.00000
Pb2 0.04400 0.04400 0.05100 0.00000 0.00000 0.00000
Pb3 0.03900 0.03700 0.03900 0.00000 0.00000 0.00000
Pb4 0.03800 0.03800 0.03800 -0.00300 -0.00300 -0.00200
Pb5 0.03900 0.03600 0.04000 0.00000 0.00000 0.00000
Cu1 0.03700 0.03100 0.03500 0.00200 0.00500 0.00000
Cu2 0.04000 0.04000 0.03000 0.00000 0.00000 0.00500
Cl1 0.05600 0.05600 0.04000 0.00000 0.00000 -0.02000
Cl2 0.04300 0.05100 0.04200 0.00600 -0.00500 -0.00500
Cl3 0.04100 0.04100 0.05800 0.00000 0.00000 0.00000
Cl4 0.06000 0.03600 0.08600 0.00000 -0.02000 0.00000
Cl5 0.05300 0.05300 0.04200 0.00700 0.00700 0.01400
Cl6 0.04200 0.03400 0.13900 0.00000 0.00000 0.00000
O-H1 0.03700 0.03700 0.02200 -0.00400 0.01100 0.00700
O-H2 0.04400 0.04400 0.02700 0.00300 0.00300 0.00400
O-H3 0.04800 0.02500 0.04300 0.00000 -0.01200 0.00000
O-H4 0.03700 0.03500 0.03800 0.00000 0.00300 0.00000

loop_
_atom_site_label
_atom_site_fract_x
_atom_site_fract_y
_atom_site_fract_z
_atom_site_occupancy
_atom_site_U_iso_or_equiv
_atom_site_type_symbol
_atom_site_attached_hydrogens
Pb1 0.00000 0.00000 0.00000 1.00000 0.04000 Pb 0
Pb2 0.00000 0.00000 0.31990 1.00000 0.04600 Pb 0
Pb3 0.27634 0.00000 0.23459 1.00000 0.03900 Pb 0
Pb4 0.19780 0.19780 0.36453 1.00000 0.03800 Pb 0
Pb5 0.50000 0.00000 0.41040 0.50000 0.03900 Pb 0
Cu1 0.25990 0.09620 0.09100 1.00000 0.03400 Cu 0
Cu2 0.26100 0.26100 0.00000 1.00000 0.03700 Cu 0
Cl1 0.13180 0.13180 0.00000 1.00000 0.05100 Cl 0
Cl2 0.38150 0.12690 0.17860 1.00000 0.04500 Cl 0
Cl3 0.00000 0.00000 0.11870 1.00000 0.04700 Cl 0
Cl4 0.16960 0.00000 0.37650 1.00000 0.06100 Cl 0
Cl5 0.12740 0.12740 0.24610 1.00000 0.04900 Cl 0
Cl6 0.37010 0.00000 0.50000 1.00000 0.07200 Cl 0
O-H1 0.30070 0.17620 0.44120 1.00000 0.03200 O 1
O-H2 0.18500 0.18500 0.12750 1.00000 0.03800 O 1
O-H3 0.21200 0.00000 0.13570 1.00000 0.03900 O 1
O-H4 0.32720 0.00000 0.05710 1.00000 0.03700 O 1

loop_
_cod_changelog_entry_id
_cod_changelog_entry_author
_cod_changelog_entry_date
_cod_changelog_entry_text
1
;cod-tools version 3.8.0
Id: cif_guess_AMCSD_atom_types 9574 2023-05-10 09:00:05Z saulius
;
2023-05-10T18:51:47+03:00
;Derived atom types and hydrogen counts
from atom names that follow the AMCSD naming convention
(Wat == water, O-H == hydroxyl).
;
2
;cod-tools version 3.10.1
Id: cif_fix_AMCSD_aniso_labels 10200 2024-08-01 14:09:44Z saulius
;
2024-08-02T12:21:20+03:00
;Changed the following '_atom_site_aniso_label' values:
'OH1' -> 'O-H1'
'OH2' -> 'O-H2'
'OH3' -> 'O-H3'
'OH4' -> 'O-H4'
;

loop_
_cod_related_entry_id
_cod_related_entry_database
_cod_related_entry_code
1 AMCSD 0014482
